data_9012751
loop_
_publ_author_name
'Barinova, A. V.'
'Rastsvetaeva, R. K.'
'Sidorenko, G. A.'
'Pushcharovsky, D. Y.'

_publ_section_title
;
 Crystal structure of high-symmetry alpha-uranophane
;
_journal_name_full 'Doklady Chemistry'
_journal_page_first 122
_journal_page_last 124
_journal_paper_doi 10.1023/A:1019246301667
_journal_volume 378
_journal_year 2001
_chemical_compound_source 'Strel'tsovskii ore field, Transbaikal region, Russia'
_chemical_formula_sum 'Ca H12 O17 Si2 U2'
_chemical_name_mineral 'Uranophane - alpha'
_space_group_IT_number 14
_symmetry_space_group_name_Hall '-P 2bc'
_symmetry_space_group_name_H-M 'P 1 1 21/b'
_cell_angle_alpha 90
_cell_angle_beta 90
_cell_angle_gamma 97.3
_cell_formula_units_Z 2
_cell_length_a 6.670
_cell_length_b 15.92
_cell_length_c 6.985
_cell_volume 735.700
_database_code_amcsd 0012507
_exptl_crystal_density_diffrn 3.866
_cod_original_formula_sum 'Ca U2 Si2 O17 H12'
_cod_database_code 9012751

loop_
_space_group_symop_operation_xyz
x,y,z
x,1/2+y,1/2-z
-x,1/2-y,1/2+z
-x,-y,-z

loop_
_atom_site_label
_atom_site_fract_x
_atom_site_fract_y
_atom_site_fract_z
_atom_site_occupancy
_atom_site_U_iso_or_equiv
_atom_site_type_symbol
_atom_site_attached_hydrogens
Ca 0.27610 0.01870 0.18310 0.50000 0.01165 Ca 0
U 0.13370 0.75570 0.21740 1.00000 0.01229 U 0
Si 0.65950 0.71790 0.21940 1.00000 0.00988 Si 0
O1 0.14000 0.86930 0.20200 1.00000 0.00633 O 0
O2 0.81100 0.73080 0.04100 1.00000 0.01140 O 0
O3 0.12400 0.64180 0.23600 1.00000 0.01013 O 0
O4 0.47200 0.77180 0.21400 1.00000 0.01140 O 0
O5 0.81700 0.24480 0.10800 1.00000 0.01393 O 0
O-H 0.57200 0.61440 0.22900 1.00000 0.02533 O 1
Wat1 0.00000 0.00000 0.00000 1.00000 0.06459 O 2
Wat2 0.21400 0.48930 -0.00300 1.00000 0.04306 O 2
Wat3 0.58700 0.93470 0.12920 1.00000 0.06966 O 2

loop_
_cod_changelog_entry_id
_cod_changelog_entry_author
_cod_changelog_entry_date
_cod_changelog_entry_text
1
;cod-tools version 3.8.0
Id: cif_guess_AMCSD_atom_types 9574 2023-05-10 09:00:05Z saulius
;
2023-05-10T18:54:14+03:00
;Derived atom types and hydrogen counts
from atom names that follow the AMCSD naming convention
(Wat == water, O-H == hydroxyl).
;

loop_
_cod_related_entry_id
_cod_related_entry_database
_cod_related_entry_code
1 AMCSD 0012507
